data_2218145
loop_
_publ_author_name
'Wan, Rong'
'Yin, Li-He'
'Han, Feng'
'Wang, Bin'
'Wang, Jin-Tang'

_publ_section_title 2-(2,4-Dichlorophenyl)-3-[5-(4-methoxyphenyl)-1,3,4-thiadiazol-2-yl]-1,3-thiazolidin-4-one
_journal_coeditor_code HK2442
_journal_issue 5
_journal_name_full 'Acta Crystallographica Section E'
_journal_page_first o795
_journal_paper_doi 10.1107/S1600536808008465
_journal_volume 64
_journal_year 2008
_chemical_formula_iupac 'C18 H13 Cl2 N3 O2 S2'
_chemical_formula_moiety 'C18 H13 Cl2 N3 O2 S2'
_chemical_formula_sum 'C18 H13 Cl2 N3 O2 S2'
_chemical_formula_weight 438.33
_chemical_melting_point_gt 507
_chemical_melting_point_lt 509
_chemical_name_systematic
;
2-(2,4-Dichlorophenyl)-3-[5-(4-methoxyphenyl)-1,3,4-thiadiazol-2-yl]-1,3-
thiazolidin-4-one
;
_space_group_IT_number 2
_symmetry_cell_setting triclinic
_symmetry_space_group_name_Hall '-P 1'
_symmetry_space_group_name_H-M 'P -1'
_atom_sites_solution_hydrogens geom
_atom_sites_solution_primary direct
_atom_sites_solution_secondary difmap
_cell_angle_alpha 93.19(3)
_cell_angle_beta 96.43(3)
_cell_angle_gamma 105.89(3)
_cell_formula_units_Z 2
_cell_length_a 7.1310(14)
_cell_length_b 8.1540(16)
_cell_length_c 16.671(3)
_cell_measurement_reflns_used 25
_cell_measurement_temperature 298(2)
_cell_measurement_theta_max 12
_cell_measurement_theta_min 9
_cell_volume 922.7(3)
_computing_cell_refinement 'CAD-4 Software (Enraf--Nonius, 1989)'
_computing_data_collection 'CAD-4 Software (Enraf--Nonius, 1989)'
_computing_data_reduction 'XCAD4 (Harms & Wocadlo, 1995)'
_computing_molecular_graphics 'SHELXTL (Sheldrick, 2008)'
_computing_publication_material 'SHELXTL (Sheldrick, 2008)'
_computing_structure_refinement 'SHELXL97 (Sheldrick, 2008)'
_computing_structure_solution 'SHELXS97 (Sheldrick, 2008)'
_diffrn_ambient_temperature 298(2)
_diffrn_measured_fraction_theta_full 0.999
_diffrn_measured_fraction_theta_max 0.999
_diffrn_measurement_device_type 'Enraf--Nonius CAD-4'
_diffrn_measurement_method \w/2\q
_diffrn_radiation_monochromator graphite
_diffrn_radiation_source 'fine-focus sealed tube'
_diffrn_radiation_type MoK\a
_diffrn_radiation_wavelength 0.71073
_diffrn_reflns_av_R_equivalents 0.0840
_diffrn_reflns_av_sigmaI/netI 0.0550
_diffrn_reflns_limit_h_max 8
_diffrn_reflns_limit_h_min 0
_diffrn_reflns_limit_k_max 9
_diffrn_reflns_limit_k_min -9
_diffrn_reflns_limit_l_max 19
_diffrn_reflns_limit_l_min -19
_diffrn_reflns_number 3606
_diffrn_reflns_theta_full 25.18
_diffrn_reflns_theta_max 25.18
_diffrn_reflns_theta_min 1.23
_diffrn_standards_decay_% 0
_diffrn_standards_interval_count 200
_diffrn_standards_number 3
_exptl_absorpt_coefficient_mu 0.598
_exptl_absorpt_correction_T_max 0.9426
_exptl_absorpt_correction_T_min 0.8410
_exptl_absorpt_correction_type psi-scan
_exptl_absorpt_process_details '(North <i>et al.</i>,  1968)'
_exptl_crystal_colour colorless
_exptl_crystal_density_diffrn 1.578
_exptl_crystal_density_method 'not measured'
_exptl_crystal_description block
_exptl_crystal_F_000 448
_exptl_crystal_size_max 0.30
_exptl_crystal_size_mid 0.10
_exptl_crystal_size_min 0.10
_refine_diff_density_max 0.469
_refine_diff_density_min -0.608
_refine_ls_extinction_method none
_refine_ls_goodness_of_fit_ref 1.024
_refine_ls_hydrogen_treatment constr
_refine_ls_matrix_type full
_refine_ls_number_parameters 244
_refine_ls_number_reflns 3315
_refine_ls_number_restraints 0
_refine_ls_restrained_S_all 1.024
_refine_ls_R_factor_all 0.1082
_refine_ls_R_factor_gt 0.0674
_refine_ls_shift/su_max 0.000
_refine_ls_shift/su_mean 0.000
_refine_ls_structure_factor_coef Fsqd
_refine_ls_weighting_details 'calc w=1/[\s^2^(Fo^2^)+(0.1P)^2^+2P] where P=(Fo^2^+2Fc^2^)/3'
_refine_ls_weighting_scheme calc
_refine_ls_wR_factor_gt 0.1653
_refine_ls_wR_factor_ref 0.2113
_reflns_number_gt 2228
_reflns_number_total 3315
_reflns_threshold_expression I>2\s(I)
_cod_data_source_file hk2442.cif
_cod_data_source_block I
_cod_database_code 2218145
_cod_database_fobs_code 2218145

loop_
_symmetry_equiv_pos_as_xyz
'x, y, z'
'-x, -y, -z'

loop_
_atom_site_type_symbol
_atom_site_label
_atom_site_fract_x
_atom_site_fract_y
_atom_site_fract_z
_atom_site_U_iso_or_equiv
_atom_site_adp_type
_atom_site_calc_flag
_atom_site_refinement_flags
_atom_site_occupancy
Cl Cl1 1.3375(3) 0.6645(2) 0.50289(13) 0.0801(6) Uani d . 1
Cl Cl2 1.1228(2) 1.20318(19) 0.40205(10) 0.0606(5) Uani d . 1
S S1 0.78625(18) 0.7174(2) 0.06058(9) 0.0492(4) Uani d . 1
S S2 0.5812(2) 0.9562(2) 0.33166(11) 0.0659(5) Uani d . 1
O O1 1.3277(6) 0.6538(6) -0.2389(2) 0.0616(11) Uani d . 1
O O2 0.4564(5) 0.6490(6) 0.1380(3) 0.0653(12) Uani d . 1
N N1 1.1375(6) 0.9039(7) 0.1050(3) 0.0535(13) Uani d . 1
N N2 1.0345(6) 0.9262(7) 0.1690(3) 0.0557(13) Uani d . 1
N N3 0.7229(6) 0.8433(6) 0.2094(3) 0.0488(12) Uani d . 1
C C1 1.5346(9) 0.7003(9) -0.2423(4) 0.0677(18) Uani d . 1
H H1B 1.5586 0.6672 -0.2955 0.102 Uiso calc R 1
H H1C 1.5962 0.6431 -0.2030 0.102 Uiso calc R 1
H H1D 1.5880 0.8220 -0.2306 0.102 Uiso calc R 1
C C2 1.2658(8) 0.6915(7) -0.1674(3) 0.0481(13) Uani d . 1
C C3 1.0653(8) 0.6308(9) -0.1639(4) 0.0606(17) Uani d . 1
H H3A 0.9826 0.5675 -0.2088 0.073 Uiso calc R 1
C C4 0.9884(8) 0.6632(8) -0.0956(4) 0.0556(16) Uani d . 1
H H4A 0.8538 0.6203 -0.0944 0.067 Uiso calc R 1
C C5 1.1052(7) 0.7578(7) -0.0282(3) 0.0444(13) Uani d . 1
C C6 1.3061(8) 0.8127(8) -0.0323(4) 0.0561(16) Uani d . 1
H H6A 1.3900 0.8721 0.0131 0.067 Uiso calc R 1
C C7 1.3842(8) 0.7822(8) -0.1009(4) 0.0556(16) Uani d . 1
H H7A 1.5189 0.8237 -0.1021 0.067 Uiso calc R 1
C C8 1.0288(7) 0.8015(7) 0.0450(3) 0.0451(13) Uani d . 1
C C9 0.8518(7) 0.8390(7) 0.1524(3) 0.0457(13) Uani d . 1
C C10 0.5300(7) 0.7452(8) 0.1973(4) 0.0491(14) Uani d . 1
C C11 0.4280(9) 0.7736(9) 0.2684(4) 0.0670(18) Uani d . 1
H H11A 0.4038 0.6734 0.2987 0.080 Uiso calc R 1
H H11B 0.3025 0.7928 0.2499 0.080 Uiso calc R 1
C C12 0.7992(7) 0.9486(7) 0.2846(3) 0.0463(13) Uani d . 1
H H12A 0.8693 1.0643 0.2731 0.056 Uiso calc R 1
C C13 0.9363(7) 0.8774(7) 0.3396(3) 0.0414(12) Uani d . 1
C C14 0.9118(8) 0.7054(7) 0.3390(4) 0.0501(14) Uani d . 1
H H14A 0.8099 0.6322 0.3033 0.060 Uiso calc R 1
C C15 1.0296(8) 0.6354(7) 0.3883(4) 0.0518(14) Uani d . 1
H H15A 1.0095 0.5175 0.3865 0.062 Uiso calc R 1
C C16 1.1798(8) 0.7468(8) 0.4411(3) 0.0473(13) Uani d . 1
C C17 1.2064(7) 0.9194(7) 0.4448(3) 0.0464(13) Uani d . 1
H H17A 1.3064 0.9927 0.4813 0.056 Uiso calc R 1
C C18 1.0853(7) 0.9832(7) 0.3946(3) 0.0425(12) Uani d . 1

loop_
_atom_site_aniso_label
_atom_site_aniso_U_11
_atom_site_aniso_U_22
_atom_site_aniso_U_33
_atom_site_aniso_U_12
_atom_site_aniso_U_13
_atom_site_aniso_U_23
Cl1 0.0617(10) 0.0839(13) 0.0961(14) 0.0270(9) -0.0084(9) 0.0253(10)
Cl2 0.0494(8) 0.0463(8) 0.0828(11) 0.0091(6) 0.0096(7) -0.0025(7)
S1 0.0242(6) 0.0653(10) 0.0511(9) 0.0018(6) 0.0043(6) 0.0040(7)
S2 0.0417(8) 0.0898(13) 0.0728(11) 0.0289(8) 0.0138(8) -0.0028(9)
O1 0.044(2) 0.072(3) 0.058(3) -0.001(2) 0.0138(19) -0.011(2)
O2 0.028(2) 0.088(3) 0.068(3) -0.001(2) 0.0030(19) -0.002(3)
N1 0.028(2) 0.076(3) 0.051(3) 0.004(2) 0.011(2) -0.005(2)
N2 0.030(2) 0.075(3) 0.054(3) 0.002(2) 0.008(2) -0.003(3)
N3 0.026(2) 0.072(3) 0.049(3) 0.012(2) 0.012(2) 0.007(2)
C1 0.045(3) 0.090(5) 0.071(4) 0.018(3) 0.026(3) 0.002(4)
C2 0.038(3) 0.049(3) 0.053(3) 0.004(2) 0.009(3) 0.006(3)
C3 0.033(3) 0.084(5) 0.053(4) 0.004(3) 0.000(3) -0.010(3)
C4 0.025(3) 0.076(4) 0.057(4) 0.003(3) -0.001(2) -0.002(3)
C5 0.029(3) 0.048(3) 0.052(3) 0.003(2) 0.004(2) 0.005(3)
C6 0.027(3) 0.076(4) 0.050(3) -0.005(3) 0.001(2) -0.009(3)
C7 0.029(3) 0.075(4) 0.055(4) 0.001(3) 0.009(3) 0.001(3)
C8 0.025(2) 0.052(3) 0.056(3) 0.004(2) 0.007(2) 0.011(3)
C9 0.030(3) 0.056(3) 0.052(3) 0.012(2) 0.007(2) 0.011(3)
C10 0.025(3) 0.061(4) 0.062(4) 0.010(2) 0.008(3) 0.012(3)
C11 0.039(3) 0.092(5) 0.072(4) 0.018(3) 0.020(3) 0.008(4)
C12 0.034(3) 0.054(3) 0.054(3) 0.015(2) 0.010(2) 0.006(3)
C13 0.028(2) 0.048(3) 0.049(3) 0.011(2) 0.011(2) 0.000(2)
C14 0.037(3) 0.052(3) 0.058(4) 0.009(3) 0.005(3) -0.003(3)
C15 0.041(3) 0.043(3) 0.071(4) 0.011(3) 0.014(3) 0.004(3)
C16 0.035(3) 0.058(4) 0.053(3) 0.016(3) 0.010(2) 0.011(3)
C17 0.028(3) 0.057(4) 0.050(3) 0.006(2) 0.006(2) 0.000(3)
C18 0.034(3) 0.042(3) 0.054(3) 0.010(2) 0.019(2) 0.003(2)

loop_
_atom_type_symbol
_atom_type_description
_atom_type_scat_dispersion_real
_atom_type_scat_dispersion_imag
_atom_type_scat_source
C C 0.0033 0.0016 'International Tables Vol C Tables 4.2.6.8 and 6.1.1.4'
H H 0.0000 0.0000 'International Tables Vol C Tables 4.2.6.8 and 6.1.1.4'
N N 0.0061 0.0033 'International Tables Vol C Tables 4.2.6.8 and 6.1.1.4'
O O 0.0106 0.0060 'International Tables Vol C Tables 4.2.6.8 and 6.1.1.4'
S S 0.1246 0.1234 'International Tables Vol C Tables 4.2.6.8 and 6.1.1.4'
Cl Cl 0.1484 0.1585 'International Tables Vol C Tables 4.2.6.8 and 6.1.1.4'

loop_
_geom_angle_atom_site_label_1
_geom_angle_atom_site_label_2
_geom_angle_atom_site_label_3
_geom_angle
C9 S1 C8 86.0(3)
C2 O1 C1 117.6(5)
C8 N1 N2 113.1(4)
O1 C1 H1B 109.5
O1 C1 H1C 109.5
H1B C1 H1C 109.5
O1 C1 H1D 109.5
H1B C1 H1D 109.5
H1C C1 H1D 109.5
C11 S2 C12 92.5(3)
C7 C2 O1 125.2(5)
C7 C2 C3 118.7(5)
O1 C2 C3 116.1(5)
C9 N2 N1 110.6(5)
C10 N3 C9 122.2(5)
C10 N3 C12 119.5(4)
C9 N3 C12 118.3(4)
C4 C3 C2 120.7(5)
C4 C3 H3A 119.7
C2 C3 H3A 119.7
C3 C4 C5 121.5(5)
C3 C4 H4A 119.2
C5 C4 H4A 119.2
C4 C5 C6 116.7(5)
C4 C5 C8 123.5(5)
C6 C5 C8 119.8(5)
C7 C6 C5 122.1(5)
C7 C6 H6A 119.0
C5 C6 H6A 119.0
C2 C7 C6 120.2(5)
C2 C7 H7A 119.9
C6 C7 H7A 119.9
N1 C8 C5 122.9(4)
N1 C8 S1 114.1(4)
C5 C8 S1 123.0(4)
N2 C9 N3 119.5(5)
N2 C9 S1 116.2(4)
N3 C9 S1 124.3(4)
O2 C10 N3 124.0(5)
O2 C10 C11 125.4(5)
N3 C10 C11 110.6(5)
C10 C11 S2 108.7(4)
C10 C11 H11A 110.0
S2 C11 H11A 110.0
C10 C11 H11B 110.0
S2 C11 H11B 110.0
H11A C11 H11B 108.3
N3 C12 C13 112.7(4)
N3 C12 S2 104.8(3)
C13 C12 S2 111.2(4)
N3 C12 H12A 109.3
C13 C12 H12A 109.3
S2 C12 H12A 109.3
C14 C13 C18 117.3(5)
C14 C13 C12 121.2(5)
C18 C13 C12 121.5(5)
C13 C14 C15 123.3(5)
C13 C14 H14A 118.4
C15 C14 H14A 118.4
C14 C15 C16 117.3(5)
C14 C15 H15A 121.4
C16 C15 H15A 121.4
C17 C16 C15 121.2(5)
C17 C16 Cl1 119.7(4)
C15 C16 Cl1 119.0(5)
C18 C17 C16 119.4(5)
C18 C17 H17A 120.3
C16 C17 H17A 120.3
C17 C18 C13 121.5(5)
C17 C18 Cl2 117.8(4)
C13 C18 Cl2 120.6(4)

loop_
_geom_bond_atom_site_label_1
_geom_bond_atom_site_label_2
_geom_bond_distance
S1 C9 1.721(6)
S1 C8 1.732(5)
Cl1 C16 1.734(6)
O1 C2 1.366(7)
O1 C1 1.427(7)
N1 C8 1.295(7)
N1 N2 1.393(6)
C1 H1B 0.9600
C1 H1C 0.9600
C1 H1D 0.9600
Cl2 C18 1.735(5)
S2 C11 1.788(7)
S2 C12 1.832(5)
O2 C10 1.200(7)
C2 C7 1.358(8)
C2 C3 1.388(7)
N2 C9 1.292(7)
N3 C10 1.375(7)
N3 C9 1.399(7)
N3 C12 1.441(7)
C3 C4 1.362(8)
C3 H3A 0.9300
C4 C5 1.375(8)
C4 H4A 0.9300
C5 C6 1.390(7)
C5 C8 1.456(8)
C6 C7 1.366(8)
C6 H6A 0.9300
C7 H7A 0.9300
C10 C11 1.498(8)
C11 H11A 0.9700
C11 H11B 0.9700
C12 C13 1.517(7)
C12 H12A 0.9800
C13 C14 1.364(8)
C13 C18 1.381(7)
C14 C15 1.367(8)
C14 H14A 0.9300
C15 C16 1.383(8)
C15 H15A 0.9300
C16 C17 1.365(8)
C17 C18 1.360(8)
C17 H17A 0.9300

loop_
_geom_hbond_atom_site_label_D
_geom_hbond_atom_site_label_H
_geom_hbond_atom_site_label_A
_geom_hbond_site_symmetry_A
_geom_hbond_distance_DH
_geom_hbond_distance_HA
_geom_hbond_distance_DA
_geom_hbond_angle_DHA
_geom_hbond_publ_flag
C4 H4A S1 . 0.93 2.79 3.180(7) 106 yes
C6 H6A N1 . 0.93 2.55 2.856(8) 100 yes
C12 H12A Cl2 . 0.98 2.63 3.063(5) 107 yes
C14 H14A N3 . 0.93 2.54 2.863(8) 101 yes
C14 H14A O1 2_765 0.93 2.41 3.219(7) 146 yes

loop_
_geom_torsion_atom_site_label_1
_geom_torsion_atom_site_label_2
_geom_torsion_atom_site_label_3
_geom_torsion_atom_site_label_4
_geom_torsion
C1 O1 C2 C7 5.7(9)
C1 O1 C2 C3 -174.3(6)
C8 N1 N2 C9 -0.6(7)
C7 C2 C3 C4 0.7(10)
O1 C2 C3 C4 -179.3(6)
C2 C3 C4 C5 0.6(10)
C3 C4 C5 C6 -2.5(9)
C3 C4 C5 C8 177.4(6)
C4 C5 C6 C7 3.2(10)
C8 C5 C6 C7 -176.8(6)
O1 C2 C7 C6 179.9(6)
C3 C2 C7 C6 -0.1(10)
C5 C6 C7 C2 -1.9(10)
N2 N1 C8 C5 -179.4(5)
N2 N1 C8 S1 -0.9(7)
C4 C5 C8 N1 -173.3(6)
C6 C5 C8 N1 6.6(9)
C4 C5 C8 S1 8.3(8)
C6 C5 C8 S1 -171.8(5)
C9 S1 C8 N1 1.5(5)
C9 S1 C8 C5 -179.9(5)
N1 N2 C9 N3 179.6(5)
N1 N2 C9 S1 1.8(7)
C10 N3 C9 N2 -175.9(5)
C12 N3 C9 N2 1.1(8)
C10 N3 C9 S1 1.7(8)
C12 N3 C9 S1 178.7(4)
C8 S1 C9 N2 -1.9(5)
C8 S1 C9 N3 -179.6(5)
C9 N3 C10 O2 0.1(9)
C12 N3 C10 O2 -177.0(6)
C9 N3 C10 C11 179.2(5)
C12 N3 C10 C11 2.1(7)
O2 C10 C11 S2 -169.0(5)
N3 C10 C11 S2 12.0(7)
C12 S2 C11 C10 -17.2(5)
C10 N3 C12 C13 106.6(5)
C9 N3 C12 C13 -70.6(6)
C10 N3 C12 S2 -14.5(6)
C9 N3 C12 S2 168.3(4)
C11 S2 C12 N3 17.6(4)
C11 S2 C12 C13 -104.5(4)
N3 C12 C13 C14 -31.0(7)
S2 C12 C13 C14 86.3(6)
N3 C12 C13 C18 151.9(5)
S2 C12 C13 C18 -90.8(5)
C18 C13 C14 C15 -1.7(8)
C12 C13 C14 C15 -178.9(5)
C13 C14 C15 C16 0.1(9)
C14 C15 C16 C17 1.4(8)
C14 C15 C16 Cl1 -178.2(4)
C15 C16 C17 C18 -1.3(8)
Cl1 C16 C17 C18 178.3(4)
C16 C17 C18 C13 -0.3(8)
C16 C17 C18 Cl2 179.4(4)
C14 C13 C18 C17 1.7(8)
C12 C13 C18 C17 179.0(5)
C14 C13 C18 Cl2 -178.0(4)
C12 C13 C18 Cl2 -0.7(7)
